data_4063358
loop_
_publ_author_name
'Dunbar, Miles A.'
'Balof, Shawna L.'
'Roberts, Adam N.'
'Valente, Edward J.'
'Schanz, Hans-J\"org'

_publ_section_title
;
 pH-Responsive Ruthenium-Based Olefin Metathesis Catalysts: Controlled
 Ring-Opening Metathesis Polymerization in Alcoholic and Aqueous Media
 upon Acid Addition
;
_journal_issue 2
_journal_name_full Organometallics
_journal_page_first 199
_journal_page_last 203
_journal_paper_doi 10.1021/om100633f
_journal_volume 30
_journal_year 2011
_chemical_formula_moiety 'C42 H66 Cl2 N5 P1 Ru1'
_chemical_formula_sum 'C42 H66 Cl2 N5 P Ru'
_chemical_formula_weight 843.94
_chemical_name_systematic
;
 ?
;
_space_group_IT_number 15
_symmetry_cell_setting monoclinic
_symmetry_space_group_name_Hall '-C 2yc'
_symmetry_space_group_name_H-M 'C 1 2/c 1'
_atom_sites_solution_hydrogens geom
_atom_sites_solution_primary direct
_atom_sites_solution_secondary difmap
_audit_creation_method SHELXL-97
_cell_angle_alpha 90.00
_cell_angle_beta 91.144(4)
_cell_angle_gamma 90.00
_cell_formula_units_Z 8
_cell_length_a 31.2038(12)
_cell_length_b 8.7691(3)
_cell_length_c 31.6887(14)
_cell_measurement_reflns_used 5010
_cell_measurement_temperature 298(2)
_cell_measurement_theta_max 26.5
_cell_measurement_theta_min 3
_cell_volume 8669.2(6)
_computing_cell_refinement 'CrysAlis (Oxford Diffraction)'
_computing_data_collection 'CrysAlis (Oxford Diffraction)'
_computing_data_reduction 'CrysAlis (Oxford Diffraction)'
_computing_molecular_graphics WinGX
_computing_publication_material WinGX
_computing_structure_refinement 'SHELXL-97 (Sheldrick, 1997)'
_computing_structure_solution 'SHELXS-97 (Sheldrick, 1997)'
_diffrn_ambient_temperature 298(2)
_diffrn_detector_area_resol_mean 16.0309
_diffrn_measured_fraction_theta_full 0.995
_diffrn_measured_fraction_theta_max 0.995
_diffrn_measurement_device_type 'Oxford Diffraction Gemini'
_diffrn_measurement_method 'phi and omega scans'
_diffrn_radiation_monochromator graphite
_diffrn_radiation_source 'fine-focus sealed tube'
_diffrn_radiation_type MoK\a
_diffrn_radiation_wavelength 0.71073
_diffrn_reflns_av_R_equivalents 0.1129
_diffrn_reflns_av_sigmaI/netI 0.2483
_diffrn_reflns_limit_h_max 43
_diffrn_reflns_limit_h_min -42
_diffrn_reflns_limit_k_max 11
_diffrn_reflns_limit_k_min -12
_diffrn_reflns_limit_l_max 44
_diffrn_reflns_limit_l_min -43
_diffrn_reflns_number 44310
_diffrn_reflns_theta_full 30.00
_diffrn_reflns_theta_max 30.00
_diffrn_reflns_theta_min 3.28
_diffrn_standards_decay_% <2%
_diffrn_standards_interval_count 50
_diffrn_standards_number 2
_exptl_absorpt_coefficient_mu 0.556
_exptl_absorpt_correction_T_max 0.9835
_exptl_absorpt_correction_T_min 0.8689
_exptl_absorpt_correction_type analytical
_exptl_absorpt_process_details 'CrysAlis (Oxford Diffraction)'
_exptl_crystal_colour green
_exptl_crystal_density_diffrn 1.293
_exptl_crystal_density_method 'not measured'
_exptl_crystal_description prism
_exptl_crystal_F_000 3568
_exptl_crystal_size_max 0.26
_exptl_crystal_size_mid 0.15
_exptl_crystal_size_min 0.03
_refine_diff_density_max 0.458
_refine_diff_density_min -0.326
_refine_diff_density_rms 0.046
_refine_ls_extinction_method none
_refine_ls_goodness_of_fit_ref 0.596
_refine_ls_hydrogen_treatment constr
_refine_ls_matrix_type full
_refine_ls_number_parameters 460
_refine_ls_number_reflns 12588
_refine_ls_number_restraints 0
_refine_ls_restrained_S_all 0.596
_refine_ls_R_factor_all 0.1842
_refine_ls_R_factor_gt 0.0355
_refine_ls_shift/su_max 0.001
_refine_ls_shift/su_mean 0.000
_refine_ls_structure_factor_coef Fsqd
_refine_ls_weighting_details 'calc w=1/[\s^2^(Fo^2^)+(0.0148P)^2^+0.0000P] where P=(Fo^2^+2Fc^2^)/3'
_refine_ls_weighting_scheme calc
_refine_ls_wR_factor_gt 0.0487
_refine_ls_wR_factor_ref 0.0594
_reflns_number_gt 3643
_reflns_number_total 12588
_reflns_threshold_expression >2sigma(I)
_cod_data_source_file om100633f_si_002.cif
_cod_data_source_block up044a
_cod_database_code 4063358

loop_
_symmetry_equiv_pos_as_xyz
'x, y, z'
'-x, y, -z+1/2'
'x+1/2, y+1/2, z'
'-x+1/2, y+1/2, -z+1/2'
'-x, -y, -z'
'x, -y, z-1/2'
'-x+1/2, -y+1/2, -z'
'x+1/2, -y+1/2, z-1/2'

loop_
_atom_site_label
_atom_site_type_symbol
_atom_site_fract_x
_atom_site_fract_y
_atom_site_fract_z
_atom_site_U_iso_or_equiv
_atom_site_adp_type
_atom_site_occupancy
_atom_site_symmetry_multiplicity
_atom_site_calc_flag
_atom_site_refinement_flags
_atom_site_disorder_assembly
_atom_site_disorder_group
C1 C 0.39932(9) 0.2973(2) 0.06450(10) 0.0465(8) Uani 1 1 d . . .
H1A H 0.4288 0.3111 0.0669 0.056 Uiso 1 1 calc R . .
C2 C 0.38366(10) 0.3184(3) 0.02173(10) 0.0469(8) Uani 1 1 d . . .
C3 C 0.41036(10) 0.3713(3) -0.00894(12) 0.0640(9) Uani 1 1 d . . .
H3A H 0.4383 0.3985 -0.0013 0.077 Uiso 1 1 calc R . .
C4 C 0.39719(13) 0.3856(3) -0.05111(12) 0.0760(10) Uani 1 1 d . . .
H4A H 0.4165 0.4206 -0.0709 0.091 Uiso 1 1 calc R . .
C5 C 0.35611(12) 0.3488(3) -0.06380(11) 0.0595(9) Uani 1 1 d . . .
C6 C 0.32900(10) 0.3006(3) -0.03325(11) 0.0586(9) Uani 1 1 d . . .
H6A H 0.3009 0.2772 -0.0411 0.070 Uiso 1 1 calc R . .
C7 C 0.34122(10) 0.2848(3) 0.00878(10) 0.0536(8) Uani 1 1 d . . .
H7A H 0.3215 0.2520 0.0284 0.064 Uiso 1 1 calc R . .
C8 C 0.34204(12) 0.3576(4) -0.10882(11) 0.0785(11) Uani 1 1 d . . .
H8A H 0.3137 0.4033 -0.1105 0.094 Uiso 1 1 calc R . .
H8B H 0.3615 0.4234 -0.1239 0.094 Uiso 1 1 calc R . .
C10 C 0.38317(13) 0.1489(4) -0.13331(13) 0.1228(15) Uani 1 1 d . . .
H10A H 0.3984 0.2069 -0.1539 0.147 Uiso 1 1 calc R . .
H10B H 0.3812 0.0446 -0.1423 0.147 Uiso 1 1 calc R . .
H10C H 0.3982 0.1539 -0.1066 0.147 Uiso 1 1 calc R . .
C11 C 0.31920(11) 0.2225(5) -0.16992(11) 0.1130(14) Uani 1 1 d . . .
H11A H 0.2909 0.2625 -0.1664 0.136 Uiso 1 1 calc R . .
H11B H 0.3174 0.1233 -0.1826 0.136 Uiso 1 1 calc R . .
H11C H 0.3351 0.2893 -0.1878 0.136 Uiso 1 1 calc R . .
C13 C 0.35502(11) 0.2974(3) 0.21526(13) 0.0736(11) Uani 1 1 d . . .
H13A H 0.3797 0.3564 0.2133 0.088 Uiso 1 1 calc R . .
C14 C 0.33561(14) 0.2925(3) 0.25349(12) 0.0847(12) Uani 1 1 d . . .
H14A H 0.3473 0.3465 0.2762 0.102 Uiso 1 1 calc R . .
C15 C 0.29838(13) 0.2069(4) 0.25870(14) 0.0701(10) Uani 1 1 d . . .
C16 C 0.28479(11) 0.1282(4) 0.22343(13) 0.0709(10) Uani 1 1 d . . .
H16A H 0.2607 0.0660 0.2247 0.085 Uiso 1 1 calc R . .
C17 C 0.30633(10) 0.1405(3) 0.18651(11) 0.0617(9) Uani 1 1 d . . .
H17A H 0.2955 0.0856 0.1636 0.074 Uiso 1 1 calc R . .
C19 C 0.24070(13) 0.1077(5) 0.30005(13) 0.1341(18) Uani 1 1 d . . .
H19A H 0.2207 0.1290 0.2774 0.161 Uiso 1 1 calc R . .
H19B H 0.2277 0.1308 0.3265 0.161 Uiso 1 1 calc R . .
H19C H 0.2485 0.0019 0.2994 0.161 Uiso 1 1 calc R . .
C20 C 0.29315(17) 0.2825(5) 0.33157(15) 0.165(2) Uani 1 1 d . . .
H20A H 0.3237 0.2714 0.3345 0.198 Uiso 1 1 calc R . .
H20B H 0.2797 0.2433 0.3563 0.198 Uiso 1 1 calc R . .
H20C H 0.2861 0.3884 0.3282 0.198 Uiso 1 1 calc R . .
C22 C 0.28161(10) 0.3701(3) 0.09982(9) 0.0507(8) Uani 1 1 d . . .
H22A H 0.2748 0.2718 0.1084 0.061 Uiso 1 1 calc R . .
C23 C 0.24848(9) 0.4617(3) 0.08716(9) 0.0528(8) Uani 1 1 d . . .
H23A H 0.2205 0.4257 0.0876 0.063 Uiso 1 1 calc R . .
C24 C 0.25678(11) 0.6087(3) 0.07363(10) 0.0509(8) Uani 1 1 d . . .
C25 C 0.29967(10) 0.6528(3) 0.07594(9) 0.0525(8) Uani 1 1 d . . .
H25A H 0.3072 0.7518 0.0686 0.063 Uiso 1 1 calc R . .
C26 C 0.33064(10) 0.5538(3) 0.08877(9) 0.0514(8) Uani 1 1 d . . .
H26A H 0.3588 0.5883 0.0891 0.062 Uiso 1 1 calc R . .
C28 C 0.18153(10) 0.6513(4) 0.05394(12) 0.0936(12) Uani 1 1 d . . .
H28A H 0.1796 0.5878 0.0293 0.112 Uiso 1 1 calc R . .
H28B H 0.1629 0.7376 0.0504 0.112 Uiso 1 1 calc R . .
H28C H 0.1731 0.5938 0.0782 0.112 Uiso 1 1 calc R . .
C29 C 0.23395(10) 0.8592(3) 0.04727(11) 0.0761(11) Uani 1 1 d . . .
H29A H 0.2528 0.9060 0.0678 0.091 Uiso 1 1 calc R . .
H29B H 0.2076 0.9155 0.0454 0.091 Uiso 1 1 calc R . .
H29C H 0.2473 0.8590 0.0202 0.091 Uiso 1 1 calc R . .
C30 C 0.43795(9) -0.0807(3) 0.09104(9) 0.0503(8) Uani 1 1 d . . .
H30A H 0.4146 -0.1533 0.0957 0.060 Uiso 1 1 calc R . .
C31 C 0.47911(10) -0.1772(3) 0.09492(11) 0.0701(10) Uani 1 1 d . . .
H31A H 0.5038 -0.1131 0.0899 0.084 Uiso 1 1 calc R . .
H31B H 0.4818 -0.2180 0.1233 0.084 Uiso 1 1 calc R . .
C32 C 0.47815(11) -0.3084(3) 0.06310(13) 0.0803(12) Uani 1 1 d . . .
H32A H 0.5048 -0.3651 0.0655 0.096 Uiso 1 1 calc R . .
H32B H 0.4549 -0.3772 0.0698 0.096 Uiso 1 1 calc R . .
C33 C 0.47227(11) -0.2534(4) 0.01860(10) 0.0820(9) Uani 1 1 d . . .
H33A H 0.4707 -0.3400 -0.0004 0.098 Uiso 1 1 calc R . .
H33B H 0.4966 -0.1913 0.0109 0.098 Uiso 1 1 calc R . .
C34 C 0.43168(11) -0.1609(3) 0.01452(11) 0.0795(11) Uani 1 1 d . . .
H34A H 0.4072 -0.2263 0.0194 0.095 Uiso 1 1 calc R . .
H34B H 0.4290 -0.1211 -0.0140 0.095 Uiso 1 1 calc R . .
C35 C 0.43148(10) -0.0295(3) 0.04566(10) 0.0648(9) Uani 1 1 d . . .
H35A H 0.4541 0.0416 0.0386 0.078 Uiso 1 1 calc R . .
H35B H 0.4044 0.0240 0.0430 0.078 Uiso 1 1 calc R . .
C36 C 0.41906(9) -0.0380(3) 0.18108(9) 0.0477(8) Uani 1 1 d . . .
H36A H 0.4109 0.0388 0.2019 0.057 Uiso 1 1 calc R . .
C37 C 0.45468(10) -0.1307(4) 0.20249(11) 0.0755(10) Uani 1 1 d . . .
H37A H 0.4800 -0.0675 0.2061 0.091 Uiso 1 1 calc R . .
H37B H 0.4620 -0.2164 0.1847 0.091 Uiso 1 1 calc R . .
C38 C 0.44085(11) -0.1898(3) 0.24559(10) 0.0808(11) Uani 1 1 d . . .
H38A H 0.4641 -0.2477 0.2585 0.097 Uiso 1 1 calc R . .
H38B H 0.4346 -0.1041 0.2638 0.097 Uiso 1 1 calc R . .
C39 C 0.40225(11) -0.2880(3) 0.24125(10) 0.0700(10) Uani 1 1 d . . .
H39A H 0.3929 -0.3185 0.2690 0.084 Uiso 1 1 calc R . .
H39B H 0.4093 -0.3794 0.2256 0.084 Uiso 1 1 calc R . .
C40 C 0.36683(11) -0.2051(4) 0.21879(12) 0.0945(13) Uani 1 1 d . . .
H40A H 0.3573 -0.1215 0.2363 0.113 Uiso 1 1 calc R . .
H40B H 0.3428 -0.2739 0.2145 0.113 Uiso 1 1 calc R . .
C41 C 0.38020(9) -0.1425(3) 0.17631(10) 0.0652(9) Uani 1 1 d . . .
H41A H 0.3565 -0.0861 0.1636 0.078 Uiso 1 1 calc R . .
H41B H 0.3870 -0.2265 0.1577 0.078 Uiso 1 1 calc R . .
C42 C 0.48588(9) 0.1395(3) 0.14375(10) 0.0575(9) Uani 1 1 d . . .
H42A H 0.5036 0.0480 0.1471 0.069 Uiso 1 1 calc R . .
C43 C 0.49120(9) 0.2299(4) 0.18488(10) 0.0757(9) Uani 1 1 d . . .
H43A H 0.4800 0.1707 0.2081 0.091 Uiso 1 1 calc R . .
H43B H 0.4749 0.3238 0.1828 0.091 Uiso 1 1 calc R . .
C44 C 0.53870(10) 0.2675(5) 0.19392(11) 0.1034(13) Uani 1 1 d . . .
H44A H 0.5412 0.3296 0.2192 0.124 Uiso 1 1 calc R . .
H44B H 0.5545 0.1738 0.1989 0.124 Uiso 1 1 calc R . .
C45 C 0.55772(12) 0.3521(5) 0.15722(15) 0.1133(16) Uani 1 1 d . . .
H45A H 0.5441 0.4512 0.1545 0.136 Uiso 1 1 calc R . .
H45B H 0.5881 0.3685 0.1628 0.136 Uiso 1 1 calc R . .
C46 C 0.55203(10) 0.2665(5) 0.11670(13) 0.0981(12) Uani 1 1 d . . .
H46A H 0.5681 0.1720 0.1183 0.118 Uiso 1 1 calc R . .
H46B H 0.5634 0.3267 0.0938 0.118 Uiso 1 1 calc R . .
C47 C 0.50518(8) 0.2308(3) 0.10729(10) 0.0682(9) Uani 1 1 d . . .
H47A H 0.5027 0.1722 0.0814 0.082 Uiso 1 1 calc R . .
H47B H 0.4894 0.3251 0.1033 0.082 Uiso 1 1 calc R . .
N9 N 0.34072(9) 0.2110(3) -0.12899(9) 0.0770(9) Uani 1 1 d . . .
N12 N 0.34152(8) 0.2241(3) 0.18017(8) 0.0527(6) Uani 1 1 d . . .
N18 N 0.27817(12) 0.1994(4) 0.29529(12) 0.1048(11) Uani 1 1 d . . .
N21 N 0.32355(8) 0.4093(2) 0.10102(8) 0.0466(7) Uani 1 1 d . . .
N27 N 0.22507(9) 0.7032(3) 0.05994(8) 0.0639(8) Uani 1 1 d . . .
Ru Ru 0.375160(7) 0.24973(3) 0.115482(7) 0.04373(7) Uani 1 1 d . . .
P P 0.43047(3) 0.07120(8) 0.13226(3) 0.0474(2) Uani 1 1 d . . .
Cl1 Cl 0.41371(3) 0.46252(8) 0.14535(3) 0.0588(2) Uani 1 1 d . . .
Cl2 Cl 0.33132(3) 0.04576(8) 0.08905(3) 0.0566(2) Uani 1 1 d . . .

loop_
_atom_site_aniso_label
_atom_site_aniso_U_11
_atom_site_aniso_U_22
_atom_site_aniso_U_33
_atom_site_aniso_U_23
_atom_site_aniso_U_13
_atom_site_aniso_U_12
C1 0.0463(18) 0.0376(17) 0.055(2) -0.0048(13) -0.0025(17) -0.0003(13)
C2 0.060(2) 0.0361(15) 0.044(2) 0.0016(14) 0.003(2) 0.0009(15)
C3 0.060(2) 0.064(2) 0.068(3) 0.0047(19) -0.002(2) -0.0129(18)
C4 0.085(3) 0.087(2) 0.055(3) 0.022(2) 0.009(2) -0.012(2)
C5 0.071(3) 0.0576(19) 0.050(3) 0.0138(17) 0.000(2) 0.0015(19)
C6 0.062(2) 0.057(2) 0.057(3) -0.0052(16) -0.012(2) 0.0032(16)
C7 0.0542(19) 0.058(2) 0.048(2) 0.0029(16) 0.0051(17) -0.0029(16)
C8 0.094(3) 0.084(3) 0.057(3) 0.019(2) -0.002(2) 0.005(2)
C10 0.122(4) 0.150(4) 0.097(4) -0.017(3) 0.007(3) 0.046(3)
C11 0.106(3) 0.172(4) 0.060(3) -0.003(3) -0.011(2) -0.028(3)
C13 0.097(3) 0.066(2) 0.058(3) -0.0070(19) 0.015(2) -0.0225(19)
C14 0.131(3) 0.074(3) 0.049(3) -0.0108(18) 0.009(3) -0.025(2)
C15 0.083(3) 0.072(3) 0.056(3) 0.011(2) 0.015(3) 0.012(2)
C16 0.060(2) 0.096(3) 0.057(3) 0.014(2) 0.010(2) 0.000(2)
C17 0.060(2) 0.069(2) 0.056(3) 0.0025(18) -0.006(2) -0.0097(19)
C19 0.081(3) 0.227(5) 0.096(4) 0.066(4) 0.038(3) 0.031(4)
C20 0.263(6) 0.157(4) 0.076(4) -0.009(3) 0.076(4) -0.017(4)
C22 0.058(2) 0.0442(17) 0.050(2) -0.0024(15) 0.0078(18) -0.0035(17)
C23 0.0378(18) 0.0521(19) 0.069(3) -0.0049(16) 0.0044(17) -0.0002(16)
C24 0.054(2) 0.0464(19) 0.053(2) -0.0045(16) -0.0001(18) 0.0050(18)
C25 0.057(2) 0.0350(16) 0.066(3) 0.0003(15) 0.0006(19) 0.0038(17)
C26 0.056(2) 0.0408(18) 0.057(2) -0.0047(16) 0.0035(18) -0.0081(18)
C28 0.062(3) 0.091(2) 0.128(4) 0.004(2) -0.016(2) 0.012(2)
C29 0.081(3) 0.059(2) 0.087(3) -0.0018(19) -0.012(2) 0.019(2)
C30 0.058(2) 0.0476(17) 0.046(2) 0.0037(15) 0.0188(18) -0.0002(15)
C31 0.074(2) 0.0614(19) 0.075(3) 0.0129(19) 0.014(2) 0.0123(18)
C32 0.091(3) 0.052(2) 0.099(4) 0.001(2) 0.034(3) 0.0215(18)
C33 0.108(3) 0.0593(18) 0.080(3) -0.008(3) 0.031(2) -0.003(3)
C34 0.104(3) 0.072(2) 0.063(3) -0.0138(19) 0.013(2) 0.012(2)
C35 0.079(2) 0.061(2) 0.055(3) -0.0065(18) 0.005(2) 0.0137(18)
C36 0.0507(19) 0.0502(17) 0.042(2) 0.0048(15) 0.0009(16) -0.0053(16)
C37 0.072(2) 0.087(2) 0.068(3) 0.025(2) -0.005(2) -0.012(2)
C38 0.098(3) 0.083(2) 0.061(3) 0.0188(18) -0.008(2) -0.012(2)
C39 0.096(3) 0.065(2) 0.049(2) 0.0115(16) 0.009(2) -0.013(2)
C40 0.077(3) 0.111(3) 0.096(3) 0.041(2) -0.001(2) -0.030(2)
C41 0.073(2) 0.0621(19) 0.060(3) 0.0152(17) -0.010(2) -0.0178(18)
C42 0.050(2) 0.0576(19) 0.065(3) 0.0089(18) -0.0020(19) -0.0059(16)
C43 0.069(2) 0.083(2) 0.074(3) 0.013(2) -0.0188(19) -0.018(2)
C44 0.084(3) 0.113(3) 0.112(3) 0.035(3) -0.040(2) -0.044(3)
C45 0.089(3) 0.121(3) 0.129(4) 0.046(3) -0.042(3) -0.058(3)
C46 0.058(2) 0.101(3) 0.135(4) 0.046(3) -0.004(2) -0.027(3)
C47 0.059(2) 0.065(2) 0.080(2) 0.016(2) 0.0030(17) -0.005(2)
N9 0.076(2) 0.107(3) 0.049(2) -0.0001(17) 0.0033(17) -0.0078(19)
N12 0.0592(16) 0.0473(16) 0.0514(18) -0.0005(13) -0.0030(14) -0.0047(14)
N18 0.136(3) 0.125(3) 0.055(3) 0.014(2) 0.040(3) 0.000(2)
N21 0.0452(17) 0.0464(15) 0.048(2) -0.0075(12) 0.0037(14) -0.0041(13)
N27 0.0521(18) 0.0590(18) 0.080(2) 0.0003(13) -0.0081(15) 0.0066(14)
Ru 0.04826(12) 0.03815(10) 0.04476(14) -0.00314(14) 0.00023(11) -0.00549(15)
P 0.0510(5) 0.0438(5) 0.0474(6) 0.0029(4) -0.0008(5) -0.0037(4)
Cl1 0.0662(6) 0.0483(4) 0.0617(7) -0.0073(4) -0.0039(5) -0.0119(4)
Cl2 0.0619(5) 0.0451(4) 0.0625(6) -0.0065(4) -0.0088(5) -0.0113(4)

loop_
_atom_type_symbol
_atom_type_description
_atom_type_scat_dispersion_real
_atom_type_scat_dispersion_imag
_atom_type_scat_source
C C 0.0033 0.0016 'International Tables Vol C Tables 4.2.6.8 and 6.1.1.4'
H H 0.0000 0.0000 'International Tables Vol C Tables 4.2.6.8 and 6.1.1.4'
N N 0.0061 0.0033 'International Tables Vol C Tables 4.2.6.8 and 6.1.1.4'
P P 0.1023 0.0942 'International Tables Vol C Tables 4.2.6.8 and 6.1.1.4'
Cl Cl 0.1484 0.1585 'International Tables Vol C Tables 4.2.6.8 and 6.1.1.4'
Ru Ru -1.2594 0.8363 'International Tables Vol C Tables 4.2.6.8 and 6.1.1.4'

loop_
_geom_angle_atom_site_label_1
_geom_angle_atom_site_label_2
_geom_angle_atom_site_label_3
_geom_angle
_geom_angle_site_symmetry_1
_geom_angle_site_symmetry_3
_geom_angle_publ_flag
C2 C1 Ru 135.6(2) . . ?
C3 C2 C7 116.4(3) . . ?
C3 C2 C1 120.6(3) . . ?
C7 C2 C1 123.0(3) . . ?
C2 C3 C4 122.5(3) . . ?
C5 C4 C3 120.9(3) . . ?
C6 C5 C4 116.9(3) . . ?
C6 C5 C8 121.4(3) . . ?
C4 C5 C8 121.6(3) . . ?
C5 C6 C7 123.4(3) . . ?
C6 C7 C2 119.9(3) . . ?
N9 C8 C5 112.7(3) . . ?
N12 C13 C14 125.5(3) . . ?
C13 C14 C15 120.4(3) . . ?
N18 C15 C16 122.7(4) . . ?
N18 C15 C14 122.6(4) . . ?
C16 C15 C14 114.7(4) . . ?
C17 C16 C15 120.5(4) . . ?
N12 C17 C16 126.3(3) . . ?
N21 C22 C23 125.9(3) . . ?
C22 C23 C24 119.6(3) . . ?
N27 C24 C23 121.9(3) . . ?
N27 C24 C25 122.8(3) . . ?
C23 C24 C25 115.3(3) . . ?
C26 C25 C24 121.1(3) . . ?
N21 C26 C25 124.7(3) . . ?
C35 C30 C31 109.5(2) . . ?
C35 C30 P 115.59(18) . . ?
C31 C30 P 116.6(2) . . ?
C32 C31 C30 110.8(3) . . ?
C33 C32 C31 112.3(2) . . ?
C32 C33 C34 109.9(3) . . ?
C33 C34 C35 111.5(3) . . ?
C30 C35 C34 112.9(2) . . ?
C41 C36 C37 107.1(2) . . ?
C41 C36 P 113.1(2) . . ?
C37 C36 P 119.6(2) . . ?
C36 C37 C38 111.2(3) . . ?
C39 C38 C37 110.9(3) . . ?
C38 C39 C40 110.7(2) . . ?
C39 C40 C41 112.6(3) . . ?
C40 C41 C36 111.2(2) . . ?
C43 C42 C47 109.4(3) . . ?
C43 C42 P 114.7(2) . . ?
C47 C42 P 113.4(2) . . ?
C42 C43 C44 110.9(3) . . ?
C45 C44 C43 110.7(3) . . ?
C46 C45 C44 111.9(3) . . ?
C45 C46 C47 111.7(3) . . ?
C46 C47 C42 110.5(2) . . ?
C8 N9 C10 111.2(3) . . ?
C8 N9 C11 110.1(3) . . ?
C10 N9 C11 110.5(3) . . ?
C17 N12 C13 112.5(3) . . ?
C17 N12 Ru 124.7(2) . . ?
C13 N12 Ru 122.8(2) . . ?
C15 N18 C19 121.4(4) . . ?
C15 N18 C20 121.4(4) . . ?
C19 N18 C20 117.1(4) . . ?
C26 N21 C22 113.3(3) . . ?
C26 N21 Ru 122.8(2) . . ?
C22 N21 Ru 123.63(19) . . ?
C24 N27 C28 122.0(2) . . ?
C24 N27 C29 121.4(3) . . ?
C28 N27 C29 116.4(3) . . ?
C1 Ru N21 89.07(10) . . ?
C1 Ru N12 172.19(9) . . ?
N21 Ru N12 84.43(8) . . ?
C1 Ru P 92.13(8) . . ?
N21 Ru P 178.59(7) . . ?
N12 Ru P 94.43(6) . . ?
C1 Ru Cl2 95.93(8) . . ?
N21 Ru Cl2 89.52(7) . . ?
N12 Ru Cl2 88.36(7) . . ?
P Ru Cl2 89.62(3) . . ?
C1 Ru Cl1 87.66(8) . . ?
N21 Ru Cl1 86.90(7) . . ?
N12 Ru Cl1 87.67(7) . . ?
P Ru Cl1 93.88(3) . . ?
Cl2 Ru Cl1 174.89(3) . . ?
C42 P C36 101.29(14) . . ?
C42 P C30 103.66(14) . . ?
C36 P C30 103.95(12) . . ?
C42 P Ru 119.91(9) . . ?
C36 P Ru 111.97(9) . . ?
C30 P Ru 114.17(10) . . ?

loop_
_geom_bond_atom_site_label_1
_geom_bond_atom_site_label_2
_geom_bond_distance
_geom_bond_site_symmetry_2
_geom_bond_publ_flag
C1 C2 1.443(4) . ?
C1 Ru 1.844(3) . ?
C2 C3 1.373(4) . ?
C2 C7 1.410(4) . ?
C3 C4 1.396(4) . ?
C4 C5 1.374(4) . ?
C5 C6 1.365(4) . ?
C5 C8 1.486(4) . ?
C6 C7 1.385(4) . ?
C8 N9 1.436(4) . ?
C10 N9 1.441(4) . ?
C11 N9 1.452(4) . ?
C13 N12 1.345(4) . ?
C13 C14 1.366(4) . ?
C14 C15 1.396(4) . ?
C15 N18 1.333(4) . ?
C15 C16 1.373(4) . ?
C16 C17 1.365(4) . ?
C17 N12 1.338(3) . ?
C19 N18 1.429(4) . ?
C20 N18 1.432(5) . ?
C22 N21 1.353(3) . ?
C22 C23 1.363(3) . ?
C23 C24 1.384(3) . ?
C24 N27 1.355(3) . ?
C24 C25 1.394(4) . ?
C25 C26 1.356(3) . ?
C26 N21 1.344(3) . ?
C28 N27 1.442(3) . ?
C29 N27 1.454(3) . ?
C30 C35 1.516(4) . ?
C30 C31 1.540(4) . ?
C30 P 1.884(3) . ?
C31 C32 1.530(4) . ?
C32 C33 1.498(4) . ?
C33 C34 1.508(4) . ?
C34 C35 1.517(4) . ?
C36 C41 1.525(3) . ?
C36 C37 1.525(4) . ?
C36 P 1.860(3) . ?
C37 C38 1.531(4) . ?
C38 C39 1.485(4) . ?
C39 C40 1.492(4) . ?
C40 C41 1.520(4) . ?
C42 C43 1.532(4) . ?
C42 C47 1.538(4) . ?
C42 P 1.859(3) . ?
C43 C44 1.540(4) . ?
C44 C45 1.511(4) . ?
C45 C46 1.495(5) . ?
C46 C47 1.519(4) . ?
N12 Ru 2.333(2) . ?
N21 Ru 2.176(2) . ?
Ru P 2.3823(8) . ?
Ru Cl2 2.3929(8) . ?
Ru Cl1 2.4040(8) . ?

loop_
_geom_torsion_atom_site_label_1
_geom_torsion_atom_site_label_2
_geom_torsion_atom_site_label_3
_geom_torsion_atom_site_label_4
_geom_torsion
_geom_torsion_site_symmetry_1
_geom_torsion_site_symmetry_2
_geom_torsion_site_symmetry_3
_geom_torsion_site_symmetry_4
_geom_torsion_publ_flag
Ru C1 C2 C3 172.6(2) . . . . ?
Ru C1 C2 C7 -8.4(4) . . . . ?
C7 C2 C3 C4 -2.5(4) . . . . ?
C1 C2 C3 C4 176.5(3) . . . . ?
C2 C3 C4 C5 0.9(5) . . . . ?
C3 C4 C5 C6 1.1(5) . . . . ?
C3 C4 C5 C8 -177.6(3) . . . . ?
C4 C5 C6 C7 -1.3(4) . . . . ?
C8 C5 C6 C7 177.3(3) . . . . ?
C5 C6 C7 C2 -0.4(4) . . . . ?
C3 C2 C7 C6 2.3(4) . . . . ?
C1 C2 C7 C6 -176.8(2) . . . . ?
C6 C5 C8 N9 -77.1(4) . . . . ?
C4 C5 C8 N9 101.5(4) . . . . ?
N12 C13 C14 C15 -0.3(5) . . . . ?
C13 C14 C15 N18 -179.6(3) . . . . ?
C13 C14 C15 C16 1.9(4) . . . . ?
N18 C15 C16 C17 179.4(3) . . . . ?
C14 C15 C16 C17 -2.0(4) . . . . ?
C15 C16 C17 N12 0.7(5) . . . . ?
N21 C22 C23 C24 0.7(5) . . . . ?
C22 C23 C24 N27 178.6(3) . . . . ?
C22 C23 C24 C25 -2.6(4) . . . . ?
N27 C24 C25 C26 -178.3(3) . . . . ?
C23 C24 C25 C26 3.0(4) . . . . ?
C24 C25 C26 N21 -1.5(5) . . . . ?
C35 C30 C31 C32 -53.8(3) . . . . ?
P C30 C31 C32 172.7(2) . . . . ?
C30 C31 C32 C33 56.9(4) . . . . ?
C31 C32 C33 C34 -57.1(4) . . . . ?
C32 C33 C34 C35 55.8(4) . . . . ?
C31 C30 C35 C34 54.1(3) . . . . ?
P C30 C35 C34 -171.8(2) . . . . ?
C33 C34 C35 C30 -55.9(4) . . . . ?
C41 C36 C37 C38 -59.0(3) . . . . ?
P C36 C37 C38 170.7(2) . . . . ?
C36 C37 C38 C39 59.4(3) . . . . ?
C37 C38 C39 C40 -55.4(4) . . . . ?
C38 C39 C40 C41 54.6(4) . . . . ?
C39 C40 C41 C36 -56.6(4) . . . . ?
C37 C36 C41 C40 57.2(3) . . . . ?
P C36 C41 C40 -168.8(2) . . . . ?
C47 C42 C43 C44 -57.0(3) . . . . ?
P C42 C43 C44 174.3(2) . . . . ?
C42 C43 C44 C45 55.9(4) . . . . ?
C43 C44 C45 C46 -55.1(5) . . . . ?
C44 C45 C46 C47 56.2(4) . . . . ?
C45 C46 C47 C42 -57.2(4) . . . . ?
C43 C42 C47 C46 57.3(3) . . . . ?
P C42 C47 C46 -173.3(2) . . . . ?
C5 C8 N9 C10 -68.0(4) . . . . ?
C5 C8 N9 C11 169.1(3) . . . . ?
C16 C17 N12 C13 0.9(4) . . . . ?
C16 C17 N12 Ru -177.0(2) . . . . ?
C14 C13 N12 C17 -1.1(4) . . . . ?
C14 C13 N12 Ru 176.9(2) . . . . ?
C16 C15 N18 C19 0.1(5) . . . . ?
C14 C15 N18 C19 -178.4(3) . . . . ?
C16 C15 N18 C20 179.9(3) . . . . ?
C14 C15 N18 C20 1.4(5) . . . . ?
C25 C26 N21 C22 -0.6(4) . . . . ?
C25 C26 N21 Ru 174.0(2) . . . . ?
C23 C22 N21 C26 1.0(4) . . . . ?
C23 C22 N21 Ru -173.5(2) . . . . ?
C23 C24 N27 C28 -7.3(5) . . . . ?
C25 C24 N27 C28 174.0(3) . . . . ?
C23 C24 N27 C29 177.7(3) . . . . ?
C25 C24 N27 C29 -1.0(5) . . . . ?
C2 C1 Ru N21 -43.9(2) . . . . ?
C2 C1 Ru N12 -77.5(9) . . . . ?
C2 C1 Ru P 135.4(2) . . . . ?
C2 C1 Ru Cl2 45.5(2) . . . . ?
C2 C1 Ru Cl1 -130.8(2) . . . . ?
C26 N21 Ru C1 -50.9(2) . . . . ?
C22 N21 Ru C1 123.0(2) . . . . ?
C26 N21 Ru N12 124.8(2) . . . . ?
C22 N21 Ru N12 -61.3(2) . . . . ?
C26 N21 Ru P 161(3) . . . . ?
C22 N21 Ru P -25(3) . . . . ?
C26 N21 Ru Cl2 -146.9(2) . . . . ?
C22 N21 Ru Cl2 27.1(2) . . . . ?
C26 N21 Ru Cl1 36.8(2) . . . . ?
C22 N21 Ru Cl1 -149.3(2) . . . . ?
C17 N12 Ru C1 112.1(8) . . . . ?
C13 N12 Ru C1 -65.6(9) . . . . ?
C17 N12 Ru N21 78.2(2) . . . . ?
C13 N12 Ru N21 -99.5(2) . . . . ?
C17 N12 Ru P -101.0(2) . . . . ?
C13 N12 Ru P 81.4(2) . . . . ?
C17 N12 Ru Cl2 -11.5(2) . . . . ?
C13 N12 Ru Cl2 170.9(2) . . . . ?
C17 N12 Ru Cl1 165.3(2) . . . . ?
C13 N12 Ru Cl1 -12.4(2) . . . . ?
C43 C42 P C36 -55.5(2) . . . . ?
C47 C42 P C36 177.7(2) . . . . ?
C43 C42 P C30 -163.1(2) . . . . ?
C47 C42 P C30 70.2(2) . . . . ?
C43 C42 P Ru 68.2(2) . . . . ?
C47 C42 P Ru -58.6(2) . . . . ?
C41 C36 P C42 -164.9(2) . . . . ?
C37 C36 P C42 -37.2(3) . . . . ?
C41 C36 P C30 -57.6(2) . . . . ?
C37 C36 P C30 70.1(3) . . . . ?
C41 C36 P Ru 66.1(2) . . . . ?
C37 C36 P Ru -166.2(2) . . . . ?
C35 C30 P C42 -96.1(2) . . . . ?
C31 C30 P C42 34.6(2) . . . . ?
C35 C30 P C36 158.3(2) . . . . ?
C31 C30 P C36 -70.9(2) . . . . ?
C35 C30 P Ru 36.0(2) . . . . ?
C31 C30 P Ru 166.81(17) . . . . ?
C1 Ru P C42 68.68(15) . . . . ?
N21 Ru P C42 -143(3) . . . . ?
N12 Ru P C42 -107.07(14) . . . . ?
Cl2 Ru P C42 164.61(13) . . . . ?
Cl1 Ru P C42 -19.11(13) . . . . ?
C1 Ru P C36 -172.91(13) . . . . ?
N21 Ru P C36 -24(3) . . . . ?
N12 Ru P C36 11.34(12) . . . . ?
Cl2 Ru P C36 -76.99(10) . . . . ?
Cl1 Ru P C36 99.29(10) . . . . ?
C1 Ru P C30 -55.14(12) . . . . ?
N21 Ru P C30 93(3) . . . . ?
N12 Ru P C30 129.11(12) . . . . ?
Cl2 Ru P C30 40.78(10) . . . . ?
Cl1 Ru P C30 -142.94(10) . . . . ?
